data_1502297
loop_
_publ_author_name
'Jung, Hyung Hoon'
'Buesking, Andrew W.'
'Ellman, Jonathan A.'

_publ_section_title
;
 Highly functional group compatible Rh-catalyzed addition of arylboroxines
 to activated N-tert-butanesulfinyl ketimines.
;
_journal_issue 15
_journal_name_full 'Organic letters'
_journal_page_first 3912
_journal_page_last 3915
_journal_paper_doi 10.1021/ol201438k
_journal_volume 13
_journal_year 2011
_chemical_formula_sum 'C39 H39 Cl N2 O3 S'
_chemical_formula_weight 651.23
_chemical_name_systematic
; 
 ? 
;
_space_group_IT_number 4
_symmetry_cell_setting monoclinic
_symmetry_space_group_name_Hall 'P 2yb'
_symmetry_space_group_name_H-M 'P 1 21 1'
_atom_sites_solution_hydrogens geom
_atom_sites_solution_primary direct
_atom_sites_solution_secondary difmap
_audit_creation_method SHELXL-97
_cell_angle_alpha 90.00
_cell_angle_beta 98.618(5)
_cell_angle_gamma 90.00
_cell_formula_units_Z 2
_cell_length_a 9.892(2)
_cell_length_b 11.591(2)
_cell_length_c 14.767(3)
_cell_measurement_temperature 223(2)
_cell_volume 1674.0(6)
_computing_structure_refinement 'SHELXL-97 (Sheldrick, 1997)'
_computing_structure_solution 'SHELXS-97 (Sheldrick, 1990)'
_diffrn_ambient_temperature 223(2)
_diffrn_measured_fraction_theta_full 0.991
_diffrn_measured_fraction_theta_max 0.991
_diffrn_radiation_monochromator graphite
_diffrn_radiation_source 'fine-focus sealed tube'
_diffrn_radiation_type MoK\a
_diffrn_radiation_wavelength 0.71075
_diffrn_reflns_av_R_equivalents 0.0670
_diffrn_reflns_av_sigmaI/netI 0.1048
_diffrn_reflns_limit_h_max 12
_diffrn_reflns_limit_h_min -12
_diffrn_reflns_limit_k_max 15
_diffrn_reflns_limit_k_min -15
_diffrn_reflns_limit_l_max 19
_diffrn_reflns_limit_l_min -19
_diffrn_reflns_number 16943
_diffrn_reflns_theta_full 27.48
_diffrn_reflns_theta_max 27.48
_diffrn_reflns_theta_min 3.30
_exptl_absorpt_coefficient_mu 0.217
_exptl_absorpt_correction_T_max 0.9786
_exptl_absorpt_correction_T_min 0.9578
_exptl_crystal_density_diffrn 1.292
_exptl_crystal_density_method 'not measured'
_exptl_crystal_F_000 688
_exptl_crystal_size_max 0.20
_exptl_crystal_size_mid 0.20
_exptl_crystal_size_min 0.10
_refine_diff_density_max 0.268
_refine_diff_density_min -0.205
_refine_diff_density_rms 0.050
_refine_ls_abs_structure_details 'Flack H D (1983), Acta Cryst. A39, 876-881'
_refine_ls_abs_structure_Flack 0.08(9)
_refine_ls_extinction_method none
_refine_ls_goodness_of_fit_ref 1.008
_refine_ls_hydrogen_treatment mixed
_refine_ls_matrix_type full
_refine_ls_number_parameters 392
_refine_ls_number_reflns 7535
_refine_ls_number_restraints 1
_refine_ls_restrained_S_all 1.008
_refine_ls_R_factor_all 0.1223
_refine_ls_R_factor_gt 0.0738
_refine_ls_shift/su_max 0.000
_refine_ls_shift/su_mean 0.000
_refine_ls_structure_factor_coef Fsqd
_refine_ls_weighting_details 'calc w=1/[\s^2^(Fo^2^)+(0.0610P)^2^+0.0000P] where P=(Fo^2^+2Fc^2^)/3'
_refine_ls_weighting_scheme calc
_refine_ls_wR_factor_gt 0.1314
_refine_ls_wR_factor_ref 0.1479
_reflns_number_gt 4757
_reflns_number_total 7535
_reflns_threshold_expression >2sigma(I)
_cod_data_source_file ol201438k_si_001.cif
_cod_data_source_block shelxl
_cod_original_cell_volume 1674.2(6)
_cod_original_sg_symbol_H-M P2(1)
_cod_database_code 1502297

loop_
_symmetry_equiv_pos_as_xyz
'x, y, z'
'-x, y+1/2, -z'

loop_
_atom_site_label
_atom_site_type_symbol
_atom_site_fract_x
_atom_site_fract_y
_atom_site_fract_z
_atom_site_U_iso_or_equiv
_atom_site_adp_type
_atom_site_occupancy
_atom_site_symmetry_multiplicity
_atom_site_calc_flag
_atom_site_refinement_flags
Cl1 Cl 0.67211(16) 1.31682(14) 0.65020(10) 0.0950(6) Uani 1 1 d .
S1 S -0.00207(10) 0.97698(10) 0.65679(6) 0.0445(3) Uani 1 1 d .
O1 O 0.0061(3) 0.8593(3) 0.6960(2) 0.0677(9) Uani 1 1 d .
O2 O 0.3905(3) 0.8644(2) 0.66437(17) 0.0484(7) Uani 1 1 d .
N1 N 0.1341(3) 1.0049(3) 0.6062(2) 0.0457(9) Uani 1 1 d .
N2 N 0.3368(3) 0.9374(2) 0.80078(18) 0.0294(7) Uani 1 1 d .
C1 C 0.4564(4) 1.1746(4) 0.6468(3) 0.0447(10) Uani 1 1 d .
H1 H 0.4702 1.1827 0.7108 0.054 Uiso 1 1 calc R
C2 C 0.5403(4) 1.2305(4) 0.5956(3) 0.0500(11) Uani 1 1 d .
C3 C 0.5243(5) 1.2206(4) 0.5031(3) 0.0584(13) Uani 1 1 d .
H3 H 0.5826 1.2596 0.4686 0.070 Uiso 1 1 calc R
C4 C 0.4218(5) 1.1527(5) 0.4621(3) 0.0678(15) Uani 1 1 d .
H4 H 0.4093 1.1441 0.3981 0.081 Uiso 1 1 calc R
C5 C 0.3359(4) 1.0962(4) 0.5117(3) 0.0527(11) Uani 1 1 d .
H5 H 0.2653 1.0498 0.4814 0.063 Uiso 1 1 calc R
C6 C 0.3518(4) 1.1065(3) 0.6045(2) 0.0348(9) Uani 1 1 d .
C7 C -0.1308(4) 0.9736(4) 0.5525(3) 0.0492(11) Uani 1 1 d .
C8 C -0.0989(6) 0.8829(5) 0.4876(4) 0.0756(16) Uani 1 1 d .
H8A H -0.0087 0.8966 0.4715 0.091 Uiso 1 1 calc R
H8B H -0.1663 0.8851 0.4327 0.091 Uiso 1 1 calc R
H8C H -0.1008 0.8077 0.5162 0.091 Uiso 1 1 calc R
C9 C -0.1346(5) 1.0951(4) 0.5107(3) 0.0627(13) Uani 1 1 d .
H9A H -0.2020 1.0974 0.4558 0.075 Uiso 1 1 calc R
H9B H -0.0453 1.1140 0.4952 0.075 Uiso 1 1 calc R
H9C H -0.1588 1.1506 0.5547 0.075 Uiso 1 1 calc R
C10 C -0.2639(4) 0.9468(5) 0.5902(3) 0.0671(15) Uani 1 1 d .
H10A H -0.2538 0.8749 0.6240 0.080 Uiso 1 1 calc R
H10B H -0.3385 0.9401 0.5397 0.080 Uiso 1 1 calc R
H10C H -0.2833 1.0087 0.6305 0.080 Uiso 1 1 calc R
C11 C 0.2623(4) 1.0421(3) 0.6636(2) 0.0326(8) Uani 1 1 d .
C12 C 0.2363(4) 1.1085(3) 0.7472(2) 0.0324(8) Uani 1 1 d .
C13 C 0.1787(4) 1.2158(3) 0.7525(3) 0.0376(9) Uani 1 1 d .
H13 H 0.1427 1.2565 0.6993 0.045 Uiso 1 1 calc R
C14 C 0.1753(4) 1.2623(3) 0.8384(3) 0.0430(10) Uani 1 1 d .
H14 H 0.1377 1.3360 0.8438 0.052 Uiso 1 1 calc R
C15 C 0.2265(4) 1.2015(3) 0.9162(3) 0.0362(9) Uani 1 1 d .
H15 H 0.2230 1.2343 0.9740 0.043 Uiso 1 1 calc R
C16 C 0.2828(4) 1.0937(3) 0.9107(2) 0.0334(8) Uani 1 1 d .
H16 H 0.3183 1.0529 0.9641 0.040 Uiso 1 1 calc R
C17 C 0.2859(3) 1.0464(3) 0.8248(2) 0.0280(8) Uani 1 1 d .
C18 C 0.3395(4) 0.9358(3) 0.7078(2) 0.0333(9) Uani 1 1 d .
C19 C 0.4109(3) 0.8523(3) 0.8666(2) 0.0282(8) Uani 1 1 d .
C20 C 0.4084(4) 0.7312(3) 0.8223(2) 0.0333(9) Uani 1 1 d .
C21 C 0.2913(4) 0.6883(3) 0.7737(3) 0.0420(10) Uani 1 1 d .
H21 H 0.2131 0.7353 0.7626 0.050 Uiso 1 1 calc R
C22 C 0.2857(5) 0.5757(4) 0.7402(3) 0.0503(11) Uani 1 1 d .
H22 H 0.2052 0.5479 0.7049 0.060 Uiso 1 1 calc R
C23 C 0.3988(5) 0.5051(4) 0.7591(3) 0.0541(12) Uani 1 1 d .
H23 H 0.3955 0.4286 0.7379 0.065 Uiso 1 1 calc R
C24 C 0.5149(5) 0.5475(4) 0.8087(3) 0.0470(11) Uani 1 1 d .
H24 H 0.5924 0.4998 0.8204 0.056 Uiso 1 1 calc R
C25 C 0.5220(4) 0.6586(3) 0.8423(3) 0.0405(10) Uani 1 1 d .
H25 H 0.6023 0.6853 0.8783 0.049 Uiso 1 1 calc R
C26 C 0.5552(4) 0.9025(3) 0.8937(2) 0.0325(8) Uani 1 1 d .
C27 C 0.6480(4) 0.8949(4) 0.8316(3) 0.0457(10) Uani 1 1 d .
H27 H 0.6221 0.8594 0.7744 0.055 Uiso 1 1 calc R
C28 C 0.7795(4) 0.9401(4) 0.8545(3) 0.0541(12) Uani 1 1 d .
H28 H 0.8431 0.9318 0.8136 0.065 Uiso 1 1 calc R
C29 C 0.8165(4) 0.9961(4) 0.9355(3) 0.0502(11) Uani 1 1 d .
H29 H 0.9050 1.0269 0.9502 0.060 Uiso 1 1 calc R
C30 C 0.7258(4) 1.0073(3) 0.9949(3) 0.0442(10) Uani 1 1 d .
H30 H 0.7510 1.0469 1.0504 0.053 Uiso 1 1 calc R
C31 C 0.5970(4) 0.9612(3) 0.9748(2) 0.0346(8) Uani 1 1 d .
H31 H 0.5355 0.9697 1.0171 0.041 Uiso 1 1 calc R
C32 C 0.3303(4) 0.8333(3) 0.9473(2) 0.0296(8) Uani 1 1 d .
C33 C 0.3976(4) 0.7895(3) 1.0300(2) 0.0367(9) Uani 1 1 d .
H33 H 0.4924 0.7764 1.0376 0.044 Uiso 1 1 calc R
C34 C 0.3254(4) 0.7652(3) 1.1007(3) 0.0424(10) Uani 1 1 d .
H34 H 0.3720 0.7370 1.1564 0.051 Uiso 1 1 calc R
C35 C 0.1867(5) 0.7816(3) 1.0911(3) 0.0474(11) Uani 1 1 d .
H35 H 0.1388 0.7676 1.1404 0.057 Uiso 1 1 calc R
C36 C 0.1190(4) 0.8188(4) 1.0086(3) 0.0484(11) Uani 1 1 d .
H36 H 0.0233 0.8264 1.0004 0.058 Uiso 1 1 calc R
C37 C 0.1896(4) 0.8453(3) 0.9369(2) 0.0369(9) Uani 1 1 d .
H37 H 0.1416 0.8716 0.8809 0.044 Uiso 1 1 calc R
H1N H 0.152(4) 0.964(3) 0.565(3) 0.034(11) Uiso 1 1 d .

loop_
_atom_site_aniso_label
_atom_site_aniso_U_11
_atom_site_aniso_U_22
_atom_site_aniso_U_33
_atom_site_aniso_U_23
_atom_site_aniso_U_13
_atom_site_aniso_U_12
Cl1 0.1020(12) 0.1090(13) 0.0825(10) -0.0245(9) 0.0411(9) -0.0619(10)
S1 0.0367(6) 0.0624(7) 0.0338(5) 0.0018(5) 0.0028(4) -0.0044(5)
O1 0.0539(19) 0.079(2) 0.067(2) 0.0276(18) -0.0016(16) -0.0030(17)
O2 0.0716(19) 0.0448(18) 0.0318(14) -0.0008(13) 0.0175(14) 0.0127(14)
N1 0.046(2) 0.062(3) 0.0292(18) -0.0029(18) 0.0072(16) -0.0083(18)
N2 0.0368(17) 0.0287(17) 0.0232(15) -0.0002(12) 0.0062(13) 0.0067(13)
C1 0.053(3) 0.053(3) 0.030(2) -0.0018(18) 0.012(2) -0.007(2)
C2 0.052(3) 0.050(3) 0.051(3) -0.001(2) 0.016(2) -0.007(2)
C3 0.049(3) 0.071(3) 0.057(3) 0.026(2) 0.017(3) 0.006(2)
C4 0.061(3) 0.114(4) 0.029(2) 0.018(3) 0.007(2) -0.005(3)
C5 0.050(3) 0.078(3) 0.031(2) 0.008(2) 0.008(2) -0.005(2)
C6 0.043(2) 0.036(2) 0.0263(19) 0.0035(16) 0.0070(17) 0.0125(18)
C7 0.043(2) 0.063(3) 0.040(2) -0.005(2) -0.0008(18) -0.001(2)
C8 0.072(3) 0.089(4) 0.060(3) -0.025(3) -0.008(3) 0.000(3)
C9 0.058(3) 0.070(4) 0.059(3) 0.011(3) 0.005(2) 0.008(2)
C10 0.039(2) 0.094(4) 0.066(3) 0.003(3) 0.001(2) -0.006(3)
C11 0.036(2) 0.039(2) 0.0237(19) 0.0000(16) 0.0047(16) 0.0021(16)
C12 0.033(2) 0.040(2) 0.0245(19) 0.0011(16) 0.0041(16) -0.0011(17)
C13 0.037(2) 0.037(2) 0.039(2) 0.0058(17) 0.0045(18) 0.0080(17)
C14 0.044(2) 0.034(2) 0.052(3) -0.0029(19) 0.007(2) 0.0073(18)
C15 0.039(2) 0.032(2) 0.038(2) -0.0073(17) 0.0088(18) 0.0050(17)
C16 0.036(2) 0.041(2) 0.0219(18) 0.0011(16) -0.0008(16) 0.0036(17)
C17 0.0274(19) 0.028(2) 0.0275(19) 0.0038(15) 0.0019(15) 0.0017(15)
C18 0.035(2) 0.039(2) 0.0268(19) -0.0052(16) 0.0059(17) -0.0039(16)
C19 0.0310(19) 0.029(2) 0.0237(17) 0.0017(15) 0.0005(15) 0.0067(15)
C20 0.047(2) 0.030(2) 0.0243(19) 0.0027(15) 0.0080(17) 0.0030(17)
C21 0.051(3) 0.038(2) 0.038(2) -0.0032(18) 0.009(2) -0.0073(19)
C22 0.057(3) 0.048(3) 0.046(3) -0.010(2) 0.008(2) -0.013(2)
C23 0.068(3) 0.039(3) 0.057(3) -0.006(2) 0.017(2) -0.001(2)
C24 0.057(3) 0.031(2) 0.055(3) 0.005(2) 0.016(2) 0.008(2)
C25 0.043(2) 0.040(3) 0.040(2) -0.0023(18) 0.0111(19) 0.0048(18)
C26 0.034(2) 0.032(2) 0.033(2) 0.0027(16) 0.0065(17) 0.0020(16)
C27 0.048(3) 0.049(3) 0.041(2) -0.0084(19) 0.008(2) -0.0018(19)
C28 0.040(2) 0.059(3) 0.068(3) -0.007(2) 0.022(2) -0.002(2)
C29 0.036(2) 0.043(3) 0.069(3) 0.004(2) -0.001(2) -0.002(2)
C30 0.043(2) 0.040(3) 0.047(2) -0.0048(19) -0.001(2) 0.0013(18)
C31 0.033(2) 0.034(2) 0.037(2) -0.0022(17) 0.0038(16) -0.0021(16)
C32 0.035(2) 0.026(2) 0.0284(19) -0.0003(15) 0.0065(16) 0.0006(15)
C33 0.037(2) 0.036(2) 0.036(2) 0.0016(17) 0.0024(18) 0.0060(17)
C34 0.052(3) 0.041(2) 0.033(2) 0.0056(18) 0.005(2) 0.0007(19)
C35 0.068(3) 0.033(2) 0.045(3) 0.0084(19) 0.023(2) -0.003(2)
C36 0.039(2) 0.052(3) 0.057(3) -0.004(2) 0.017(2) -0.003(2)
C37 0.037(2) 0.041(2) 0.033(2) 0.0047(18) 0.0059(17) 0.0058(17)

loop_
_atom_type_symbol
_atom_type_description
_atom_type_scat_dispersion_real
_atom_type_scat_dispersion_imag
_atom_type_scat_source
Cl Cl 0.1484 0.1585 'International Tables Vol C Tables 4.2.6.8 and 6.1.1.4'
S S 0.1246 0.1234 'International Tables Vol C Tables 4.2.6.8 and 6.1.1.4'
O O 0.0106 0.0060 'International Tables Vol C Tables 4.2.6.8 and 6.1.1.4'
N N 0.0061 0.0033 'International Tables Vol C Tables 4.2.6.8 and 6.1.1.4'
C C 0.0033 0.0016 'International Tables Vol C Tables 4.2.6.8 and 6.1.1.4'
H H 0.0000 0.0000 'International Tables Vol C Tables 4.2.6.8 and 6.1.1.4'

loop_
_geom_angle_atom_site_label_1
_geom_angle_atom_site_label_2
_geom_angle_atom_site_label_3
_geom_angle
O1 S1 N1 110.72(19)
O1 S1 C7 107.3(2)
N1 S1 C7 97.65(18)
C11 N1 S1 118.7(3)
C11 N1 H1N 110(3)
S1 N1 H1N 120(3)
C18 N2 C17 108.7(3)
C18 N2 C19 123.9(3)
C17 N2 C19 125.4(3)
C2 C1 C6 119.9(4)
C2 C1 H1 120.0
C6 C1 H1 120.0
C3 C2 C1 121.9(4)
C3 C2 Cl1 118.7(4)
C1 C2 Cl1 119.4(3)
C4 C3 C2 117.8(4)
C4 C3 H3 121.1
C2 C3 H3 121.1
C3 C4 C5 121.5(4)
C3 C4 H4 119.2
C5 C4 H4 119.2
C6 C5 C4 120.6(4)
C6 C5 H5 119.7
C4 C5 H5 119.7
C5 C6 C1 118.3(4)
C5 C6 C11 122.8(4)
C1 C6 C11 118.8(3)
C8 C7 C10 111.5(4)
C8 C7 C9 112.6(4)
C10 C7 C9 111.1(4)
C8 C7 S1 111.5(3)
C10 C7 S1 102.9(3)
C9 C7 S1 106.7(3)
C7 C8 H8A 109.5
C7 C8 H8B 109.5
H8A C8 H8B 109.5
C7 C8 H8C 109.5
H8A C8 H8C 109.5
H8B C8 H8C 109.5
C7 C9 H9A 109.5
C7 C9 H9B 109.5
H9A C9 H9B 109.5
C7 C9 H9C 109.5
H9A C9 H9C 109.5
H9B C9 H9C 109.5
C7 C10 H10A 109.5
C7 C10 H10B 109.5
H10A C10 H10B 109.5
C7 C10 H10C 109.5
H10A C10 H10C 109.5
H10B C10 H10C 109.5
N1 C11 C12 112.4(3)
N1 C11 C6 109.6(3)
C12 C11 C6 113.7(3)
N1 C11 C18 109.7(3)
C12 C11 C18 101.3(3)
C6 C11 C18 109.8(3)
C13 C12 C17 121.5(3)
C13 C12 C11 129.1(3)
C17 C12 C11 109.3(3)
C12 C13 C14 118.2(4)
C12 C13 H13 120.9
C14 C13 H13 120.9
C15 C14 C13 120.6(4)
C15 C14 H14 119.7
C13 C14 H14 119.7
C16 C15 C14 121.1(3)
C16 C15 H15 119.4
C14 C15 H15 119.4
C15 C16 C17 118.5(3)
C15 C16 H16 120.7
C17 C16 H16 120.7
C12 C17 C16 120.0(3)
C12 C17 N2 110.5(3)
C16 C17 N2 129.4(3)
O2 C18 N2 127.8(3)
O2 C18 C11 122.9(3)
N2 C18 C11 109.2(3)
N2 C19 C26 105.4(3)
N2 C19 C32 109.6(3)
C26 C19 C32 114.8(3)
N2 C19 C20 110.4(3)
C26 C19 C20 114.1(3)
C32 C19 C20 102.7(3)
C21 C20 C25 118.9(4)
C21 C20 C19 120.8(3)
C25 C20 C19 119.7(3)
C20 C21 C22 121.0(4)
C20 C21 H21 119.5
C22 C21 H21 119.5
C23 C22 C21 119.7(4)
C23 C22 H22 120.2
C21 C22 H22 120.2
C24 C23 C22 119.3(4)
C24 C23 H23 120.4
C22 C23 H23 120.4
C23 C24 C25 121.7(4)
C23 C24 H24 119.1
C25 C24 H24 119.1
C24 C25 C20 119.4(4)
C24 C25 H25 120.3
C20 C25 H25 120.3
C31 C26 C27 117.3(3)
C31 C26 C19 123.8(3)
C27 C26 C19 118.8(3)
C26 C27 C28 119.9(4)
C26 C27 H27 120.1
C28 C27 H27 120.1
C29 C28 C27 120.6(4)
C29 C28 H28 119.7
C27 C28 H28 119.7
C30 C29 C28 119.9(4)
C30 C29 H29 120.1
C28 C29 H29 120.1
C29 C30 C31 120.5(4)
C29 C30 H30 119.7
C31 C30 H30 119.7
C30 C31 C26 121.7(4)
C30 C31 H31 119.2
C26 C31 H31 119.2
C37 C32 C33 118.3(3)
C37 C32 C19 121.7(3)
C33 C32 C19 119.5(3)
C34 C33 C32 120.2(4)
C34 C33 H33 119.9
C32 C33 H33 119.9
C35 C34 C33 121.1(4)
C35 C34 H34 119.4
C33 C34 H34 119.4
C36 C35 C34 119.0(4)
C36 C35 H35 120.5
C34 C35 H35 120.5
C35 C36 C37 120.9(4)
C35 C36 H36 119.6
C37 C36 H36 119.6
C32 C37 C36 120.4(3)
C32 C37 H37 119.8
C36 C37 H37 119.8

loop_
_geom_bond_atom_site_label_1
_geom_bond_atom_site_label_2
_geom_bond_distance
Cl1 C2 1.742(5)
S1 O1 1.480(3)
S1 N1 1.667(4)
S1 C7 1.847(4)
O2 C18 1.203(4)
N1 C11 1.479(5)
N1 H1N 0.82(4)
N2 C18 1.377(4)
N2 C17 1.425(4)
N2 C19 1.497(4)
C1 C2 1.366(6)
C1 C6 1.375(5)
C1 H1 0.9400
C2 C3 1.357(6)
C3 C4 1.353(7)
C3 H3 0.9400
C4 C5 1.369(6)
C4 H4 0.9400
C5 C6 1.360(5)
C5 H5 0.9400
C6 C11 1.528(5)
C7 C8 1.488(6)
C7 C10 1.535(6)
C7 C9 1.536(7)
C8 H8A 0.9700
C8 H8B 0.9700
C8 H8C 0.9700
C9 H9A 0.9700
C9 H9B 0.9700
C9 H9C 0.9700
C10 H10A 0.9700
C10 H10B 0.9700
C10 H10C 0.9700
C11 C12 1.509(5)
C11 C18 1.543(5)
C12 C13 1.375(5)
C12 C17 1.380(5)
C13 C14 1.384(5)
C13 H13 0.9400
C14 C15 1.378(5)
C14 H14 0.9400
C15 C16 1.376(5)
C15 H15 0.9400
C16 C17 1.387(5)
C16 H16 0.9400
C19 C26 1.538(5)
C19 C32 1.546(5)
C19 C20 1.547(5)
C20 C21 1.362(5)
C20 C25 1.399(5)
C21 C22 1.394(6)
C21 H21 0.9400
C22 C23 1.380(6)
C22 H22 0.9400
C23 C24 1.358(6)
C23 H23 0.9400
C24 C25 1.378(6)
C24 H24 0.9400
C25 H25 0.9400
C26 C31 1.386(5)
C26 C27 1.395(5)
C27 C28 1.396(6)
C27 H27 0.9400
C28 C29 1.363(6)
C28 H28 0.9400
C29 C30 1.352(5)
C29 H29 0.9400
C30 C31 1.372(5)
C30 H30 0.9400
C31 H31 0.9400
C32 C37 1.384(5)
C32 C33 1.396(5)
C33 C34 1.379(5)
C33 H33 0.9400
C34 C35 1.371(6)
C34 H34 0.9400
C35 C36 1.369(6)
C35 H35 0.9400
C36 C37 1.388(5)
C36 H36 0.9400
C37 H37 0.9400

loop_
_geom_torsion_atom_site_label_1
_geom_torsion_atom_site_label_2
_geom_torsion_atom_site_label_3
_geom_torsion_atom_site_label_4
_geom_torsion
O1 S1 N1 C11 -81.8(3)
C7 S1 N1 C11 166.4(3)
C6 C1 C2 C3 -0.4(7)
C6 C1 C2 Cl1 179.9(3)
C1 C2 C3 C4 -0.1(7)
Cl1 C2 C3 C4 179.6(4)
C2 C3 C4 C5 0.4(8)
C3 C4 C5 C6 -0.3(8)
C4 C5 C6 C1 -0.2(6)
C4 C5 C6 C11 -177.8(4)
C2 C1 C6 C5 0.6(6)
C2 C1 C6 C11 178.2(4)
O1 S1 C7 C8 -54.8(4)
N1 S1 C7 C8 59.8(4)
O1 S1 C7 C10 64.9(4)
N1 S1 C7 C10 179.5(3)
O1 S1 C7 C9 -178.1(3)
N1 S1 C7 C9 -63.5(3)
S1 N1 C11 C12 -30.5(4)
S1 N1 C11 C6 -158.0(3)
S1 N1 C11 C18 81.3(4)
C5 C6 C11 N1 -19.9(5)
C1 C6 C11 N1 162.6(3)
C5 C6 C11 C12 -146.6(4)
C1 C6 C11 C12 35.9(5)
C5 C6 C11 C18 100.7(4)
C1 C6 C11 C18 -76.8(4)
N1 C11 C12 C13 -67.8(5)
C6 C11 C12 C13 57.4(5)
C18 C11 C12 C13 175.1(4)
N1 C11 C12 C17 114.8(3)
C6 C11 C12 C17 -120.0(3)
C18 C11 C12 C17 -2.2(4)
C17 C12 C13 C14 1.9(6)
C11 C12 C13 C14 -175.2(4)
C12 C13 C14 C15 -0.9(6)
C13 C14 C15 C16 0.3(6)
C14 C15 C16 C17 -0.6(5)
C13 C12 C17 C16 -2.2(5)
C11 C12 C17 C16 175.4(3)
C13 C12 C17 N2 178.5(3)
C11 C12 C17 N2 -3.9(4)
C15 C16 C17 C12 1.5(5)
C15 C16 C17 N2 -179.4(3)
C18 N2 C17 C12 9.2(4)
C19 N2 C17 C12 173.5(3)
C18 N2 C17 C16 -170.0(4)
C19 N2 C17 C16 -5.7(5)
C17 N2 C18 O2 170.6(4)
C19 N2 C18 O2 5.9(6)
C17 N2 C18 C11 -10.5(4)
C19 N2 C18 C11 -175.1(3)
N1 C11 C18 O2 67.9(5)
C12 C11 C18 O2 -173.2(4)
C6 C11 C18 O2 -52.7(5)
N1 C11 C18 N2 -111.2(3)
C12 C11 C18 N2 7.8(4)
C6 C11 C18 N2 128.3(3)
C18 N2 C19 C26 87.2(4)
C17 N2 C19 C26 -74.9(4)
C18 N2 C19 C32 -148.8(3)
C17 N2 C19 C32 49.1(4)
C18 N2 C19 C20 -36.4(4)
C17 N2 C19 C20 161.5(3)
N2 C19 C20 C21 -44.4(4)
C26 C19 C20 C21 -162.8(3)
C32 C19 C20 C21 72.3(4)
N2 C19 C20 C25 144.2(3)
C26 C19 C20 C25 25.8(5)
C32 C19 C20 C25 -99.1(4)
C25 C20 C21 C22 -3.2(6)
C19 C20 C21 C22 -174.6(3)
C20 C21 C22 C23 2.3(6)
C21 C22 C23 C24 -1.3(7)
C22 C23 C24 C25 1.3(7)
C23 C24 C25 C20 -2.3(6)
C21 C20 C25 C24 3.1(6)
C19 C20 C25 C24 174.7(3)
N2 C19 C26 C31 100.3(4)
C32 C19 C26 C31 -20.3(5)
C20 C19 C26 C31 -138.4(3)
N2 C19 C26 C27 -75.8(4)
C32 C19 C26 C27 163.5(3)
C20 C19 C26 C27 45.4(4)
C31 C26 C27 C28 3.4(6)
C19 C26 C27 C28 179.8(4)
C26 C27 C28 C29 -2.8(7)
C27 C28 C29 C30 0.6(7)
C28 C29 C30 C31 0.9(6)
C29 C30 C31 C26 -0.2(6)
C27 C26 C31 C30 -1.9(5)
C19 C26 C31 C30 -178.2(3)
N2 C19 C32 C37 28.9(5)
C26 C19 C32 C37 147.2(3)
C20 C19 C32 C37 -88.4(4)
N2 C19 C32 C33 -159.0(3)
C26 C19 C32 C33 -40.7(4)
C20 C19 C32 C33 83.7(4)
C37 C32 C33 C34 -3.6(5)
C19 C32 C33 C34 -175.9(3)
C32 C33 C34 C35 1.1(6)
C33 C34 C35 C36 2.4(6)
C34 C35 C36 C37 -3.3(6)
C33 C32 C37 C36 2.7(6)
C19 C32 C37 C36 174.8(4)
C35 C36 C37 C32 0.7(6)
